data_6000475
loop_
_publ_author_name
'Adamczyk, B.'
'Troyanov, S. I.'
'Schneider, M.'
'Kemnitz, E.'

_publ_section_title
;
 Synthesis, crystal structure and thermal behaviour of fluoroaluminates of
 the composition (NH4)[M(H2O)(6)] (AlF6) (M = Zn, Ni),
 [Zn(H2O)(6)][AlF5(H2O)], and (PyH)(4)[Al2F10].4 H2O
;
_journal_name_full 'Zeitschrift Fur Anorganische Und Allgemeine Chemie'
_journal_page_first 2543
_journal_page_last 2548
_journal_paper_doi 10.1002/1521-3749(200012)626:12<2543::AID-ZAAC2543>3.0.CO;2-3
_journal_volume 626
_journal_year 2000
_chemical_formula_sum 'Al F6 H16 N Ni O6'
_space_group_name_H-M_alt 'P 1 21/c 1'
_cell_angle_alpha 90.000
_cell_angle_beta 94.550
_cell_angle_gamma 90.000
_cell_length_a 12.6850
_cell_length_b 6.5170
_cell_length_c 12.6640
_cell_volume 1043.61
_cod_database_code 6000475

loop_
_atom_site_label
_atom_site_fract_x
_atom_site_fract_y
_atom_site_fract_z
? ? ? ?
